data_4022143
loop_
_publ_author_name
'Zeynep Delen'
'Paul M. Lahti'

_publ_contact_author_address
;
Department of Chemistry, University of Massachusetts, Amherst, MA 01003 USA
;
_publ_contact_author_email 'lahti@chem.umass.edu '
_publ_contact_author_fax '1-413-545-4490 '
_publ_contact_author_name 'Zeynep Delen, Paul M. Lahti'
_publ_contact_author_phone 1-413-545-4890
_publ_section_title
;
 Crystallography and Magnetism of Two 1-(4-Nitroxylphenyl)pyrroles
;
_journal_name_full 'Journal of Organic Chemistry'
_journal_page_first 9341
_journal_page_last 9347
_journal_paper_doi 10.1021/jo0616299
_journal_volume 71
_journal_year 2006
_chemical_compound_source zd3090
_chemical_formula_moiety 'C14 H17 N2 O '
_chemical_formula_sum 'C14 H17 N2 O'
_chemical_formula_weight 229.303
_chemical_name_systematic
;
 ?
;
_space_group_IT_number 33
_symmetry_cell_setting orthorhombic
_symmetry_space_group_name_Hall 'P 2c -2n'
_symmetry_space_group_name_H-M 'P n a 21'
_audit_creation_method maXus
_cell_angle_alpha 90.00
_cell_angle_beta 90.00
_cell_angle_gamma 90.00
_cell_formula_units_Z 4
_cell_length_a 27.3232(12)
_cell_length_b 5.8054(2)
_cell_length_c 7.9936(3)
_cell_measurement_reflns_used 1282
_cell_measurement_temperature 298
_cell_measurement_theta_max 25.028
_cell_measurement_theta_min 1.018
_cell_volume 1267.96(9)
_computing_cell_refinement 'HKL Scalepack (Otwinowski & Minor 1997)'
_computing_data_collection KappaCCD
_computing_data_reduction 'Denzo and Scalepak (Otwinowski & Minor, 1997)'
_computing_structure_refinement 'SHELXL-97 (Sheldrick, 1997)'
_diffrn_measured_fraction_theta_full 0.983
_diffrn_measured_fraction_theta_max 0.983
_diffrn_measurement_device KappaCCD
_diffrn_measurement_method CCD
_diffrn_orient_matrix_type X=UH
_diffrn_orient_matrix_UB_11 0.02732
_diffrn_orient_matrix_UB_12 0.09430
_diffrn_orient_matrix_UB_13 -0.14153
_diffrn_orient_matrix_UB_21 -0.09711
_diffrn_orient_matrix_UB_22 -0.05569
_diffrn_orient_matrix_UB_23 -0.05585
_diffrn_orient_matrix_UB_31 -0.02233
_diffrn_orient_matrix_UB_32 0.02593
_diffrn_orient_matrix_UB_33 0.01297
_diffrn_radiation_source 'fine-focus sealed tube'
_diffrn_radiation_type ' MoK\a'
_diffrn_radiation_wavelength_id all
_diffrn_reflns_limit_h_max 32
_diffrn_reflns_limit_h_min -31
_diffrn_reflns_limit_k_max 6
_diffrn_reflns_limit_k_min -6
_diffrn_reflns_limit_l_max 9
_diffrn_reflns_limit_l_min -9
_diffrn_reflns_number 2213
_diffrn_reflns_theta_full 25.01
_diffrn_reflns_theta_max 25.01
_diffrn_reflns_theta_min 1.49
_exptl_absorpt_coefficient_mu 0.077
_exptl_absorpt_correction_type none
_exptl_crystal_colour red
_exptl_crystal_density_diffrn 1.201
_exptl_crystal_density_method 'not measured'
_exptl_crystal_description needle
_exptl_crystal_F_000 588
_refine_diff_density_max 0.103
_refine_diff_density_min -0.112
_refine_diff_density_rms 0.030
_refine_ls_abs_structure_details 'Flack H D (1983), Acta Cryst. A39, 876-881'
_refine_ls_abs_structure_Flack 0(2)
_refine_ls_extinction_method none
_refine_ls_goodness_of_fit_ref 1.063
_refine_ls_hydrogen_treatment noref
_refine_ls_matrix_type full
_refine_ls_number_parameters 156
_refine_ls_number_reflns 2060
_refine_ls_number_restraints 1
_refine_ls_restrained_S_all 1.063
_refine_ls_R_factor_all 0.0613
_refine_ls_R_factor_gt 0.0422
_refine_ls_shift/su_max 0.298
_refine_ls_shift/su_mean 0.004
_refine_ls_structure_factor_coef Fsqd
_refine_ls_weighting_details 'calc w=1/[\s^2^(Fo^2^)+(0.0589P)^2^+0.0865P] where P=(Fo^2^+2Fc^2^)/3'
_refine_ls_weighting_scheme calc
_refine_ls_wR_factor_gt 0.1022
_refine_ls_wR_factor_ref 0.1140
_reflns_number_gt 1642
_reflns_number_total 2060
_reflns_threshold_expression >2sigma(I)
_cod_data_source_file jo0616299si20060919_115630.cif
_cod_depositor_comments
;
The following automatic conversions were performed:
'_symmetry_cell_setting' value 'Orthorhombic' changed to 'orthorhombic'
according to '/home/saulius/struct/CIF-dictionaries/cif_core.dic'
dictionary named 'cif_core.dic' version 2.4.1 from 2010-06-29.

Automatic conversion script
Id: cif_fix_enum 1527 2010-12-29 10:47:43Z saulius 
;
_cod_original_sg_symbol_H-M 'P n a 21      '
_cod_original_formula_sum 'C14 H17 N2 O '
_cod_database_code 4022143

loop_
_symmetry_equiv_pos_as_xyz
+X,+Y,+Z
'-X,-Y,+Z+ 1/2'
'-X+ 1/2,+Y+ 1/2,+Z+ 1/2'
'+X+ 1/2,-Y+ 1/2,+Z'

loop_
_atom_site_label
_atom_site_type_symbol
_atom_site_fract_x
_atom_site_fract_y
_atom_site_fract_z
_atom_site_U_iso_or_equiv
_atom_site_adp_type
_atom_site_occupancy
_atom_site_symmetry_multiplicity
_atom_site_calc_flag
_atom_site_refinement_flags
O1 O 0.30879(8) 0.0538(5) 0.1171(3) 0.1192(9) Uani 1 1 d .
N1 N 0.32912(7) 0.0112(3) 0.2570(2) 0.0689(5) Uani 1 1 d .
N2 N 0.52679(7) 0.2900(3) 0.2934(2) 0.0625(5) Uani 1 1 d .
C1 C 0.29850(8) -0.0981(4) 0.3908(3) 0.0615(6) Uani 1 1 d .
C2 C 0.24574(8) -0.0279(5) 0.3592(4) 0.0831(8) Uani 1 1 d .
C3 C 0.30358(10) -0.3576(4) 0.3795(4) 0.0865(8) Uani 1 1 d .
C4 C 0.31355(11) -0.0076(4) 0.5613(3) 0.0750(7) Uani 1 1 d .
C5 C 0.37951(8) 0.0751(4) 0.2718(3) 0.0606(5) Uani 1 1 d .
C6 C 0.41322(8) -0.0428(4) 0.3703(3) 0.0681(7) Uani 1 1 d .
C7 C 0.39581(8) 0.2610(4) 0.1788(3) 0.0668(6) Uani 1 1 d .
C8 C 0.46129(8) 0.0285(4) 0.3766(3) 0.0679(7) Uani 1 1 d .
C9 C 0.44355(9) 0.3305(4) 0.1857(3) 0.0681(6) Uani 1 1 d .
C10 C 0.47741(8) 0.2164(4) 0.2858(3) 0.0560(5) Uani 1 1 d .
C11 C 0.56466(9) 0.1791(4) 0.3738(4) 0.0735(7) Uani 1 1 d .
C12 C 0.54602(11) 0.4864(5) 0.2235(4) 0.0828(8) Uani 1 1 d .
C13 C 0.60587(9) 0.3035(5) 0.3549(4) 0.0842(8) Uani 1 1 d .
C14 C 0.59433(11) 0.4938(5) 0.2598(4) 0.0925(9) Uani 1 1 d .
H2A H 0.2356 -0.0833 0.2515 0.125 Uiso 1 1 calc R
H2B H 0.2432 0.1370 0.3620 0.125 Uiso 1 1 calc R
H2C H 0.2251 -0.0929 0.4443 0.125 Uiso 1 1 calc R
H3A H 0.2939 -0.4083 0.2701 0.130 Uiso 1 1 calc R
H3B H 0.2831 -0.4287 0.4622 0.130 Uiso 1 1 calc R
H3C H 0.3370 -0.4002 0.3991 0.130 Uiso 1 1 calc R
H4A H 0.3107 0.1573 0.5626 0.112 Uiso 1 1 calc R
H4B H 0.3468 -0.0506 0.5836 0.112 Uiso 1 1 calc R
H4C H 0.2926 -0.0721 0.6455 0.112 Uiso 1 1 calc R
H6 H 0.4033 -0.1702 0.4321 0.082 Uiso 1 1 calc R
H7 H 0.3739 0.3398 0.1106 0.080 Uiso 1 1 calc R
H8 H 0.4834 -0.0516 0.4433 0.082 Uiso 1 1 calc R
H9 H 0.4536 0.4563 0.1224 0.082 Uiso 1 1 calc R
H11 H 0.5622 0.0407 0.4318 0.088 Uiso 1 1 calc R
H12 H 0.5288 0.5955 0.1619 0.099 Uiso 1 1 calc R
H13 H 0.6365 0.2676 0.3981 0.101 Uiso 1 1 calc R
H14 H 0.6161 0.6080 0.2263 0.111 Uiso 1 1 calc R

loop_
_atom_site_aniso_label
_atom_site_aniso_U_11
_atom_site_aniso_U_22
_atom_site_aniso_U_33
_atom_site_aniso_U_23
_atom_site_aniso_U_13
_atom_site_aniso_U_12
O1 0.0769(13) 0.202(2) 0.0790(14) 0.0495(14) -0.0209(11) -0.0173(13)
N1 0.0602(11) 0.0881(14) 0.0584(12) 0.0181(10) -0.0058(9) -0.0010(9)
N2 0.0628(11) 0.0638(11) 0.0610(10) -0.0013(9) 0.0067(9) -0.0037(9)
C1 0.0588(12) 0.0591(12) 0.0667(14) 0.0088(11) 0.0020(10) -0.0008(10)
C2 0.0610(14) 0.0911(19) 0.097(2) 0.0151(15) 0.0006(15) 0.0008(12)
C3 0.0938(19) 0.0593(14) 0.106(2) -0.0001(14) 0.0042(17) 0.0032(12)
C4 0.0824(18) 0.0777(18) 0.0649(16) 0.0064(12) 0.0048(12) 0.0028(13)
C5 0.0606(12) 0.0667(12) 0.0544(12) 0.0075(11) 0.0010(10) 0.0036(10)
C6 0.0618(14) 0.0668(13) 0.0758(17) 0.0253(13) -0.0021(11) -0.0021(10)
C7 0.0611(14) 0.0774(15) 0.0619(14) 0.0237(11) 0.0010(10) 0.0083(12)
C8 0.0633(13) 0.0706(14) 0.0698(16) 0.0220(13) -0.0067(11) 0.0040(10)
C9 0.0743(16) 0.0632(14) 0.0668(14) 0.0182(12) 0.0092(11) 0.0037(11)
C10 0.0601(12) 0.0554(12) 0.0526(11) 0.0008(10) 0.0057(10) 0.0017(9)
C11 0.0640(14) 0.0773(15) 0.0794(16) -0.0056(13) 0.0022(12) 0.0029(11)
C12 0.086(2) 0.0791(17) 0.084(2) 0.0098(13) 0.0107(15) -0.0188(13)
C13 0.0639(16) 0.101(2) 0.0875(19) -0.0272(18) 0.0118(13) -0.0057(14)
C14 0.085(2) 0.105(2) 0.087(2) -0.0157(18) 0.0250(16) -0.0348(17)

loop_
_atom_type_symbol
_atom_type_description
_atom_type_scat_dispersion_real
_atom_type_scat_dispersion_imag
_atom_type_scat_source
C C 0.0033 0.0016 'International Tables Vol C Tables 4.2.6.8 and 6.1.1.4'
H H 0.0000 0.0000 'International Tables Vol C Tables 4.2.6.8 and 6.1.1.4'
N N 0.0061 0.0033 'International Tables Vol C Tables 4.2.6.8 and 6.1.1.4'
O O 0.0106 0.0060 'International Tables Vol C Tables 4.2.6.8 and 6.1.1.4'

loop_
_diffrn_radiation_wavelength
0.71073

loop_
_geom_angle_atom_site_label_1
_geom_angle_atom_site_label_2
_geom_angle_atom_site_label_3
_geom_angle
O1 N1 C5 116.26(18)
O1 N1 C1 117.73(17)
C5 N1 C1 126.01(18)
C12 N2 C11 106.9(2)
C12 N2 C10 126.7(2)
C11 N2 C10 126.47(19)
N1 C1 C3 109.12(19)
N1 C1 C4 110.05(18)
C3 C1 C4 111.9(2)
N1 C1 C2 107.32(19)
C3 C1 C2 110.1(2)
C4 C1 C2 108.24(19)
C7 C5 C6 118.3(2)
C7 C5 N1 117.86(19)
C6 C5 N1 123.80(19)
C8 C6 C5 120.3(2)
C9 C7 C5 121.1(2)
C6 C8 C10 121.4(2)
C7 C9 C10 121.1(2)
C8 C10 C9 117.8(2)
C8 C10 N2 121.28(19)
C9 C10 N2 120.96(19)
C13 C11 N2 109.0(3)
C14 C12 N2 108.2(3)
C11 C13 C14 107.5(3)
C12 C14 C13 108.5(2)

loop_
_geom_bond_atom_site_label_1
_geom_bond_atom_site_label_2
_geom_bond_distance
O1 N1 1.273(3)
N1 C5 1.431(3)
N1 C1 1.499(3)
N2 C12 1.374(3)
N2 C11 1.378(3)
N2 C10 1.416(3)
C1 C3 1.515(3)
C1 C4 1.518(4)
C1 C2 1.519(3)
C5 C7 1.384(3)
C5 C6 1.391(3)
C6 C8 1.378(3)
C7 C9 1.366(3)
C8 C10 1.382(3)
C9 C10 1.391(3)
C11 C13 1.346(4)
C12 C14 1.352(4)
C13 C14 1.377(4)

loop_
_cod_related_entry_id
_cod_related_entry_database
_cod_related_entry_code
1 ChemSpider 17254505
